data_7232970
loop_
_publ_author_name
'Jin, Tong'
'Zhang, Wen'

_publ_section_title
;
 Geometric H/D isotope effect in a series of organic salts involving short
 O--H&#x22EF;O hydrogen bonds between carboxyl and carboxylate groups
;
_journal_issue 29
_journal_name_full CrystEngComm
_journal_page_first 4238
_journal_paper_doi 10.1039/C9CE00734B
_journal_volume 21
_journal_year 2019
_chemical_formula_moiety 'C8 H F4 O4, C5 H14 N'
_chemical_formula_sum 'C13 H15 F4 N O4'
_chemical_formula_weight 325.26
_space_group_crystal_system monoclinic
_space_group_IT_number 14
_space_group_name_Hall '-P 2ybc'
_space_group_name_H-M_alt 'P 1 21/c 1'
_symmetry_space_group_name_Hall '-P 2ybc'
_symmetry_space_group_name_H-M 'P 1 21/c 1'
_atom_sites_solution_hydrogens mixed
_audit_creation_method SHELXL-2014/7
_audit_update_record
;
2019-06-13 deposited with the CCDC.    2019-06-26 downloaded from the CCDC.
;
_cell_angle_alpha 90
_cell_angle_beta 94.249(8)
_cell_angle_gamma 90
_cell_formula_units_Z 4
_cell_length_a 9.5893(9)
_cell_length_b 23.360(3)
_cell_length_c 6.8268(7)
_cell_measurement_reflns_used 7903
_cell_measurement_temperature 293(2)
_cell_measurement_theta_max 29.338
_cell_measurement_theta_min 2.130
_cell_volume 1525.0(3)
_computing_structure_refinement 'SHELXL-2014/7 (Sheldrick, 2014)'
_diffrn_ambient_temperature 293(2)
_diffrn_measured_fraction_theta_full 1.000
_diffrn_measured_fraction_theta_max 0.859
_diffrn_measurement_device_type 'SuperNova, Dual, Cu at zero, AtlasS2'
_diffrn_radiation_type MoK\a
_diffrn_radiation_wavelength 0.71073
_diffrn_reflns_av_R_equivalents 0.0272
_diffrn_reflns_av_unetI/netI 0.0447
_diffrn_reflns_Laue_measured_fraction_full 1.000
_diffrn_reflns_Laue_measured_fraction_max 0.859
_diffrn_reflns_limit_h_max 13
_diffrn_reflns_limit_h_min -10
_diffrn_reflns_limit_k_max 23
_diffrn_reflns_limit_k_min -32
_diffrn_reflns_limit_l_max 8
_diffrn_reflns_limit_l_min -9
_diffrn_reflns_number 7903
_diffrn_reflns_point_group_measured_fraction_full 1.000
_diffrn_reflns_point_group_measured_fraction_max 0.859
_diffrn_reflns_theta_full 25.242
_diffrn_reflns_theta_max 29.338
_diffrn_reflns_theta_min 2.130
_exptl_absorpt_coefficient_mu 0.135
_exptl_absorpt_correction_T_max 0.989
_exptl_absorpt_correction_T_min 0.984
_exptl_absorpt_correction_type multi-scan
_exptl_absorpt_process_details 'CrysAlisPro 1.171.38.43f (Rigaku Oxford Diffraction, 2015)'
_exptl_crystal_colour colourless
_exptl_crystal_density_diffrn 1.417
_exptl_crystal_description block
_exptl_crystal_F_000 672.0
_exptl_crystal_size_max 0.120
_exptl_crystal_size_mid 0.110
_exptl_crystal_size_min 0.080
_refine_diff_density_max 0.282
_refine_diff_density_min -0.291
_refine_diff_density_rms 0.050
_refine_ls_extinction_method none
_refine_ls_goodness_of_fit_ref 1.030
_refine_ls_hydrogen_treatment mixed
_refine_ls_matrix_type full
_refine_ls_number_parameters 225
_refine_ls_number_reflns 3605
_refine_ls_number_restraints 0
_refine_ls_restrained_S_all 1.030
_refine_ls_R_factor_all 0.1014
_refine_ls_R_factor_gt 0.0606
_refine_ls_shift/su_max 0.000
_refine_ls_shift/su_mean 0.000
_refine_ls_structure_factor_coef Fsqd
_refine_ls_weighting_details 'w=1/[\s^2^(Fo^2^)+(0.0528P)^2^+0.7573P] where P=(Fo^2^+2Fc^2^)/3'
_refine_ls_weighting_scheme calc
_refine_ls_wR_factor_gt 0.1311
_refine_ls_wR_factor_ref 0.1559
_reflns_Friedel_coverage 0.000
_reflns_number_gt 2258
_reflns_number_total 4197
_reflns_threshold_expression 'I > 2\s(I)'
_cod_data_source_file c9ce00734b2.cif
_cod_data_source_block 9-H
_cod_depositor_comments 'Adding full bibliography for 7232953--7232976.cif.'
_cod_database_code 7232970
_shelx_shelxl_version_number 2014/7
_shelx_space_group_comment
;
The symmetry employed for this shelxl refinement is uniquely defined
by the following loop, which should always be used as a source of
symmetry information in preference to the above space-group names.
They are only intended as comments.
;

loop_
_space_group_symop_operation_xyz
'x, y, z'
'-x, y+1/2, -z+1/2'
'-x, -y, -z'
'x, -y-1/2, z-1/2'

loop_
_atom_site_label
_atom_site_type_symbol
_atom_site_fract_x
_atom_site_fract_y
_atom_site_fract_z
_atom_site_U_iso_or_equiv
_atom_site_adp_type
_atom_site_occupancy
_atom_site_site_symmetry_order
_atom_site_calc_flag
_atom_site_refinement_flags_posn
_atom_site_refinement_flags_adp
_atom_site_refinement_flags_occupancy
_atom_site_disorder_assembly
_atom_site_disorder_group
C1 C 1.0485(2) 0.19791(11) 0.0961(3) 0.0380(6) Uani 1 1 d . . . . .
C2 C 0.8957(2) 0.19575(11) 0.1351(3) 0.0354(5) Uani 1 1 d . . . . .
C3 C 0.8200(2) 0.24539(10) 0.1574(3) 0.0342(5) Uani 1 1 d . . . . .
C4 C 0.6802(2) 0.24414(10) 0.1923(3) 0.0337(5) Uani 1 1 d . . . . .
C5 C 0.6069(2) 0.19336(11) 0.1956(3) 0.0343(5) Uani 1 1 d . . . . .
C6 C 0.4519(2) 0.19150(11) 0.2319(3) 0.0364(5) Uani 1 1 d . . . . .
C7 C 0.6816(2) 0.14369(11) 0.1691(4) 0.0417(6) Uani 1 1 d . . . . .
C8 C 0.8234(2) 0.14484(11) 0.1435(4) 0.0420(6) Uani 1 1 d . . . . .
C9 C 0.2050(3) 0.12558(14) 0.6670(4) 0.0672(8) Uani 1 1 d . . . . .
H9A H 0.1251 0.1325 0.5743 0.081 Uiso 1 1 calc R U . . .
H9B H 0.1700 0.1116 0.7878 0.081 Uiso 1 1 calc R U . . .
C10 C 0.2942(5) 0.08122(17) 0.5865(7) 0.1066(14) Uani 1 1 d . . . . .
H10A H 0.3681 0.0712 0.6852 0.128 Uiso 1 1 calc R U . A 1
H10B H 0.3376 0.0968 0.4743 0.128 Uiso 1 1 calc R U . A 1
C11 C 0.2145(9) 0.0274(2) 0.5236(12) 0.176(3) Uani 0.396(12) 1 d . . P B 1
H11A H 0.2378 -0.0006 0.6256 0.212 Uiso 0.396(12) 1 calc R U P B 1
H11B H 0.1165 0.0365 0.5320 0.212 Uiso 0.396(12) 1 calc R U P B 1
C12 C 0.221(2) 0.0041(16) 0.381(5) 0.183(12) Uani 0.396(12) 1 d . . P B 1
H12A H 0.1222 0.0010 0.3381 0.220 Uiso 0.396(12) 1 calc R U P B 1
H12B H 0.2460 -0.0340 0.4281 0.220 Uiso 0.396(12) 1 calc R U P B 1
C13 C 0.281(2) 0.0043(8) 0.197(3) 0.181(9) Uani 0.396(12) 1 d . . P B 1
H13A H 0.2780 0.0423 0.1439 0.271 Uiso 0.396(12) 1 calc R U P B 1
H13B H 0.2301 -0.0212 0.1082 0.271 Uiso 0.396(12) 1 calc R U P B 1
H13C H 0.3768 -0.0081 0.2155 0.271 Uiso 0.396(12) 1 calc R U P B 1
C11' C 0.2145(9) 0.0274(2) 0.5236(12) 0.176(3) Uani 0.604(12) 1 d . . P B 2
H11C H 0.1873 0.0077 0.6399 0.212 Uiso 0.604(12) 1 calc R U P B 2
H11D H 0.1296 0.0383 0.4464 0.212 Uiso 0.604(12) 1 calc R U P B 2
C12' C 0.2956(17) -0.0131(5) 0.406(2) 0.128(5) Uani 0.604(12) 1 d . . P B 2
H12C H 0.3246 0.0067 0.2907 0.154 Uiso 0.604(12) 1 calc R U P B 2
H12D H 0.3792 -0.0249 0.4839 0.154 Uiso 0.604(12) 1 calc R U P B 2
C13' C 0.2188(14) -0.0618(5) 0.3455(17) 0.190(6) Uani 0.604(12) 1 d . . P B 2
H13D H 0.1994 -0.0841 0.4585 0.285 Uiso 0.604(12) 1 calc R U P B 2
H13E H 0.2719 -0.0844 0.2602 0.285 Uiso 0.604(12) 1 calc R U P B 2
H13F H 0.1324 -0.0504 0.2766 0.285 Uiso 0.604(12) 1 calc R U P B 2
F1 F 0.88186(14) 0.29701(6) 0.1509(2) 0.0485(4) Uani 1 1 d . . . . .
F2 F 0.61591(14) 0.29443(6) 0.2191(2) 0.0473(4) Uani 1 1 d . . . . .
F3 F 0.88775(15) 0.09440(7) 0.1216(3) 0.0680(5) Uani 1 1 d . . . . .
F4 F 0.61809(15) 0.09255(7) 0.1715(3) 0.0677(5) Uani 1 1 d . . . . .
N1 N 0.2793(2) 0.17986(10) 0.7070(3) 0.0492(6) Uani 1 1 d . . . . .
H1A H 0.3440 0.1750 0.8060 0.074 Uiso 1 1 calc R U . . .
H1B H 0.2188 0.2066 0.7389 0.074 Uiso 1 1 calc R U . . .
H1C H 0.3202 0.1908 0.6003 0.074 Uiso 1 1 calc R U . . .
O2 O 0.41383(16) 0.21859(9) 0.3730(2) 0.0496(5) Uani 1 1 d . . . . .
O1 O 0.37620(15) 0.16135(8) 0.1130(2) 0.0449(4) Uani 1 1 d . . . . .
O3 O 1.12221(18) 0.15778(9) 0.1831(3) 0.0501(5) Uani 1 1 d . . . . .
O4 O 1.09262(16) 0.23446(9) -0.0091(2) 0.0514(5) Uani 1 1 d . . . . .
H3 H 1.217(4) 0.1585(15) 0.156(5) 0.086(11) Uiso 1 1 d . . . . .

loop_
_atom_site_aniso_label
_atom_site_aniso_U_11
_atom_site_aniso_U_22
_atom_site_aniso_U_33
_atom_site_aniso_U_23
_atom_site_aniso_U_13
_atom_site_aniso_U_12
C1 0.0217(11) 0.0587(16) 0.0340(11) -0.0054(11) 0.0041(8) -0.0025(11)
C2 0.0199(10) 0.0536(15) 0.0330(11) -0.0003(10) 0.0034(8) -0.0010(10)
C3 0.0258(11) 0.0469(14) 0.0298(10) 0.0022(10) -0.0002(8) -0.0062(10)
C4 0.0266(11) 0.0460(14) 0.0286(10) -0.0009(10) 0.0029(8) 0.0046(10)
C5 0.0207(10) 0.0537(14) 0.0287(10) 0.0018(10) 0.0031(8) 0.0019(10)
C6 0.0209(11) 0.0535(15) 0.0351(11) 0.0087(11) 0.0043(8) 0.0021(10)
C7 0.0243(11) 0.0469(15) 0.0545(14) 0.0013(12) 0.0060(10) -0.0056(11)
C8 0.0251(12) 0.0468(15) 0.0546(14) -0.0033(12) 0.0071(10) 0.0054(11)
C9 0.073(2) 0.073(2) 0.0563(17) -0.0033(16) 0.0073(14) -0.0078(18)
C10 0.133(4) 0.075(3) 0.116(3) 0.002(2) 0.040(3) 0.010(3)
C11 0.279(9) 0.064(3) 0.196(7) -0.034(4) 0.086(6) -0.042(4)
C12 0.125(18) 0.21(3) 0.21(3) -0.07(2) -0.019(18) 0.014(16)
C13 0.24(2) 0.170(18) 0.139(15) -0.072(13) 0.038(14) -0.025(14)
C11' 0.279(9) 0.064(3) 0.196(7) -0.034(4) 0.086(6) -0.042(4)
C12' 0.175(15) 0.088(6) 0.123(8) -0.011(6) 0.022(9) 0.027(8)
C13' 0.277(16) 0.115(9) 0.174(11) -0.054(8) -0.008(10) -0.021(9)
F1 0.0356(8) 0.0509(9) 0.0594(9) 0.0006(7) 0.0048(6) -0.0082(7)
F2 0.0350(8) 0.0519(9) 0.0553(8) -0.0040(7) 0.0045(6) 0.0076(6)
F3 0.0313(8) 0.0526(10) 0.1210(14) -0.0102(9) 0.0125(8) 0.0049(7)
F4 0.0310(8) 0.0494(10) 0.1237(14) 0.0028(10) 0.0118(8) -0.0071(7)
N1 0.0465(13) 0.0587(14) 0.0436(11) -0.0005(10) 0.0122(9) -0.0009(11)
O2 0.0326(9) 0.0754(13) 0.0424(9) -0.0039(9) 0.0137(7) 0.0032(9)
O1 0.0206(8) 0.0672(12) 0.0473(9) -0.0041(8) 0.0040(6) -0.0023(8)
O3 0.0208(8) 0.0725(13) 0.0577(11) 0.0130(9) 0.0070(7) 0.0037(9)
O4 0.0285(9) 0.0748(13) 0.0522(10) 0.0131(9) 0.0105(7) -0.0052(9)

loop_
_atom_type_symbol
_atom_type_description
_atom_type_scat_dispersion_real
_atom_type_scat_dispersion_imag
_atom_type_scat_source
C C 0.0033 0.0016 'International Tables Vol C Tables 4.2.6.8 and 6.1.1.4'
H H 0.0000 0.0000 'International Tables Vol C Tables 4.2.6.8 and 6.1.1.4'
F F 0.0171 0.0103 'International Tables Vol C Tables 4.2.6.8 and 6.1.1.4'
N N 0.0061 0.0033 'International Tables Vol C Tables 4.2.6.8 and 6.1.1.4'
O O 0.0106 0.0060 'International Tables Vol C Tables 4.2.6.8 and 6.1.1.4'

loop_
_geom_angle_atom_site_label_1
_geom_angle_atom_site_label_2
_geom_angle_atom_site_label_3
_geom_angle
O4 C1 O3 125.5(2)
O4 C1 C2 121.0(2)
O3 C1 C2 113.6(2)
C8 C2 C3 116.68(19)
C8 C2 C1 122.2(2)
C3 C2 C1 121.1(2)
F1 C3 C4 117.5(2)
F1 C3 C2 120.75(19)
C4 C3 C2 121.8(2)
F2 C4 C3 117.8(2)
F2 C4 C5 120.64(19)
C3 C4 C5 121.6(2)
C4 C5 C7 116.75(19)
C4 C5 C6 122.0(2)
C7 C5 C6 121.2(2)
O2 C6 O1 126.9(2)
O2 C6 C5 117.5(2)
O1 C6 C5 115.60(19)
F4 C7 C5 120.4(2)
F4 C7 C8 118.0(2)
C5 C7 C8 121.6(2)
F3 C8 C2 121.0(2)
F3 C8 C7 117.4(2)
C2 C8 C7 121.5(2)
N1 C9 C10 112.8(3)
N1 C9 H9A 109.0
C10 C9 H9A 109.0
N1 C9 H9B 109.0
C10 C9 H9B 109.0
H9A C9 H9B 107.8
C9 C10 C11' 113.2(5)
C9 C10 C11 113.2(5)
C9 C10 H10A 108.9
C11 C10 H10A 108.9
C9 C10 H10B 108.9
C11 C10 H10B 108.9
H10A C10 H10B 107.8
C12 C11 C10 126.3(18)
C12 C11 H11A 105.8
C10 C11 H11A 105.8
C12 C11 H11B 105.8
C10 C11 H11B 105.8
H11A C11 H11B 106.2
C11 C12 C13 145(3)
C11 C12 H12A 100.7
C13 C12 H12A 100.7
C11 C12 H12B 100.7
C13 C12 H12B 100.7
H12A C12 H12B 104.4
C12 C13 H13A 109.5
C12 C13 H13B 109.5
H13A C13 H13B 109.5
C12 C13 H13C 109.5
H13A C13 H13C 109.5
H13B C13 H13C 109.5
C12' C11' C10 113.9(9)
C12' C11' H11C 108.8
C10 C11' H11C 108.8
C12' C11' H11D 108.8
C10 C11' H11D 108.8
H11C C11' H11D 107.7
C13' C12' C11' 112.9(13)
C13' C12' H12C 109.0
C11' C12' H12C 109.0
C13' C12' H12D 109.0
C11' C12' H12D 109.0
H12C C12' H12D 107.8
C12' C13' H13D 109.5
C12' C13' H13E 109.5
H13D C13' H13E 109.5
C12' C13' H13F 109.5
H13D C13' H13F 109.5
H13E C13' H13F 109.5
C9 N1 H1A 109.5
C9 N1 H1B 109.5
H1A N1 H1B 109.5
C9 N1 H1C 109.5
H1A N1 H1C 109.5
H1B N1 H1C 109.5
C1 O3 H3 114(2)

loop_
_geom_bond_atom_site_label_1
_geom_bond_atom_site_label_2
_geom_bond_distance
C1 O4 1.212(3)
C1 O3 1.292(3)
C1 C2 1.509(3)
C2 C8 1.380(3)
C2 C3 1.383(3)
C3 F1 1.346(3)
C3 C4 1.379(3)
C4 F2 1.345(3)
C4 C5 1.380(3)
C5 C7 1.382(3)
C5 C6 1.525(3)
C6 O2 1.230(3)
C6 O1 1.263(3)
C7 F4 1.341(3)
C7 C8 1.384(3)
C8 F3 1.343(3)
C9 N1 1.470(4)
C9 C10 1.476(5)
C9 H9A 0.9700
C9 H9B 0.9700
C10 C11' 1.516(8)
C10 C11 1.516(8)
C10 H10A 0.9700
C10 H10B 0.9700
C11 C12 1.12(3)
C11 H11A 0.9700
C11 H11B 0.9700
C12 C13 1.42(3)
C12 H12A 0.9700
C12 H12B 0.9700
C13 H13A 0.9600
C13 H13B 0.9600
C13 H13C 0.9600
C11' C12' 1.496(16)
C11' H11C 0.9700
C11' H11D 0.9700
C12' C13' 1.401(19)
C12' H12C 0.9700
C12' H12D 0.9700
C13' H13D 0.9600
C13' H13E 0.9600
C13' H13F 0.9600
N1 H1A 0.8900
N1 H1B 0.8900
N1 H1C 0.8900
O3 H3 0.94(3)

loop_
_geom_hbond_atom_site_label_D
_geom_hbond_atom_site_label_H
_geom_hbond_atom_site_label_A
_geom_hbond_distance_DH
_geom_hbond_distance_HA
_geom_hbond_distance_DA
_geom_hbond_angle_DHA
_geom_hbond_site_symmetry_A
N1 H1C O2 0.89 1.96 2.849(2) 177.0 .
N1 H1B O4 0.89 2.43 2.999(3) 121.7 4_466
N1 H1B O4 0.89 2.27 3.017(3) 141.3 1_456
N1 H1A O1 0.89 2.12 2.890(3) 144.3 1_556
O3 H3 O1 0.94(3) 1.57(3) 2.518(2) 179(3) 1_655

loop_
_geom_torsion_atom_site_label_1
_geom_torsion_atom_site_label_2
_geom_torsion_atom_site_label_3
_geom_torsion_atom_site_label_4
_geom_torsion
O4 C1 C2 C8 140.0(3)
O3 C1 C2 C8 -39.5(3)
O4 C1 C2 C3 -37.6(3)
O3 C1 C2 C3 142.8(2)
C8 C2 C3 F1 -179.86(19)
C1 C2 C3 F1 -2.1(3)
C8 C2 C3 C4 1.9(3)
C1 C2 C3 C4 179.70(19)
F1 C3 C4 F2 -0.6(3)
C2 C3 C4 F2 177.66(18)
F1 C3 C4 C5 178.00(18)
C2 C3 C4 C5 -3.7(3)
F2 C4 C5 C7 -179.23(18)
C3 C4 C5 C7 2.2(3)
F2 C4 C5 C6 -0.8(3)
C3 C4 C5 C6 -179.36(18)
C4 C5 C6 O2 -49.0(3)
C7 C5 C6 O2 129.4(3)
C4 C5 C6 O1 131.8(2)
C7 C5 C6 O1 -49.9(3)
C4 C5 C7 F4 179.6(2)
C6 C5 C7 F4 1.2(3)
C4 C5 C7 C8 0.9(3)
C6 C5 C7 C8 -177.5(2)
C3 C2 C8 F3 179.4(2)
C1 C2 C8 F3 1.6(4)
C3 C2 C8 C7 1.2(3)
C1 C2 C8 C7 -176.5(2)
F4 C7 C8 F3 0.4(4)
C5 C7 C8 F3 179.1(2)
F4 C7 C8 C2 178.6(2)
C5 C7 C8 C2 -2.7(4)
N1 C9 C10 C11' -173.6(4)
N1 C9 C10 C11 -173.6(4)
C9 C10 C11 C12 133(2)
C10 C11 C12 C13 -2(7)
C9 C10 C11' C12' 168.4(7)
C10 C11' C12' C13' -178.6(9)
